data_7000490
loop_
_publ_author_name
'Allenbaugh, Rachel J.'
'Rheingold, Arnold L.'
'Doerrer, Linda H.'

_publ_section_title
;
 Tris(t-butyl)terpyridine-copper(II) complexes and ligand field effects
;
_journal_coden_ASTM DTARAF
_journal_issue 7
_journal_name_full 'Dalton Transactions'
_journal_page_first 1155
_journal_page_last 1163
_journal_paper_doi 10.1039/b809894h
_journal_year 2009
_chemical_formula_sum 'C31 H38 Cu N6 S2'
_chemical_formula_weight 622.33
_space_group_IT_number 2
_symmetry_cell_setting triclinic
_symmetry_space_group_name_Hall '-P 1'
_symmetry_space_group_name_H-M 'P -1'
_atom_sites_solution_hydrogens geom
_atom_sites_solution_primary direct
_atom_sites_solution_secondary difmap
_audit_creation_method SHELXL-97
_cell_angle_alpha 97.266(3)
_cell_angle_beta 114.477(3)
_cell_angle_gamma 112.109(2)
_cell_formula_units_Z 2
_cell_length_a 11.538(2)
_cell_length_b 13.386(3)
_cell_length_c 13.587(3)
_cell_measurement_reflns_used 5248
_cell_measurement_temperature 208(2)
_cell_measurement_theta_max 28.00
_cell_measurement_theta_min 2.34
_cell_volume 1667.3(6)
_computing_cell_refinement 'Bruker SMART'
_computing_data_collection 'Bruker SMART'
_computing_data_reduction 'Bruker SAINT'
_computing_molecular_graphics 'Bruker SHELXTL'
_computing_publication_material 'Bruker SHELXTL'
_computing_structure_refinement 'SHELXL-97 (Sheldrick, 1997)'
_computing_structure_solution 'SHELXS-97 (Sheldrick, 1990)'
_diffrn_ambient_temperature 208(2)
_diffrn_measured_fraction_theta_full 0.986
_diffrn_measured_fraction_theta_max 0.898
_diffrn_measurement_device_type 'CCD area detector'
_diffrn_measurement_method 'phi and omega scans'
_diffrn_radiation_monochromator graphite
_diffrn_radiation_source 'fine-focus sealed tube'
_diffrn_radiation_type MoK\a
_diffrn_radiation_wavelength 0.71073
_diffrn_reflns_av_R_equivalents 0.0327
_diffrn_reflns_av_sigmaI/netI 0.0351
_diffrn_reflns_limit_h_max 15
_diffrn_reflns_limit_h_min -15
_diffrn_reflns_limit_k_max 17
_diffrn_reflns_limit_k_min -17
_diffrn_reflns_limit_l_max 16
_diffrn_reflns_limit_l_min -17
_diffrn_reflns_number 19375
_diffrn_reflns_theta_full 25.00
_diffrn_reflns_theta_max 28.30
_diffrn_reflns_theta_min 1.74
_exptl_absorpt_coefficient_mu 0.809
_exptl_absorpt_correction_T_max 0.877
_exptl_absorpt_correction_T_min 0.788
_exptl_absorpt_correction_type multi-scan
_exptl_absorpt_process_details SADABS
_exptl_crystal_colour green
_exptl_crystal_density_diffrn 1.240
_exptl_crystal_density_method 'not measured'
_exptl_crystal_description plate
_exptl_crystal_F_000 654
_exptl_crystal_size_max 0.44
_exptl_crystal_size_mid 0.34
_exptl_crystal_size_min 0.10
_refine_diff_density_max 0.695
_refine_diff_density_min -0.442
_refine_diff_density_rms 0.058
_refine_ls_extinction_method none
_refine_ls_goodness_of_fit_ref 1.028
_refine_ls_hydrogen_treatment constr
_refine_ls_matrix_type full
_refine_ls_number_parameters 362
_refine_ls_number_reflns 7450
_refine_ls_number_restraints 0
_refine_ls_restrained_S_all 1.028
_refine_ls_R_factor_all 0.0529
_refine_ls_R_factor_gt 0.0428
_refine_ls_shift/su_max 0.078
_refine_ls_shift/su_mean 0.006
_refine_ls_structure_factor_coef Fsqd
_refine_ls_weighting_details 'calc w=1/[\s^2^(Fo^2^)+(0.0600P)^2^+1.0000P] where P=(Fo^2^+2Fc^2^)/3'
_refine_ls_weighting_scheme calc
_refine_ls_wR_factor_gt 0.1134
_refine_ls_wR_factor_ref 0.1219
_reflns_number_gt 6261
_reflns_number_total 7450
_reflns_threshold_expression >2sigma(I)
_cod_data_source_file B809894H.txt
_cod_data_source_block lhd91-Compound-3b
_cod_depositor_comments
;
The following automatic conversions were performed:
'_symmetry_cell_setting' value 'Triclinic' changed to 'triclinic'
according to '/home/saulius/struct/CIF-dictionaries/cif_core.dic'
dictionary named 'cif_core.dic' version 2.4.1 from 2010-06-29.

Automatic conversion script
Id: cif_fix_enum 1527 2010-12-29 10:47:43Z saulius 
;
_cod_original_cell_volume 1667.4(5)
_cod_original_sg_symbol_H-M P-1
_cod_database_code 7000490

loop_
_symmetry_equiv_pos_as_xyz
'x, y, z'
'-x, -y, -z'

loop_
_atom_site_label
_atom_site_type_symbol
_atom_site_fract_x
_atom_site_fract_y
_atom_site_fract_z
_atom_site_U_iso_or_equiv
_atom_site_adp_type
_atom_site_occupancy
_atom_site_symmetry_multiplicity
_atom_site_calc_flag
_atom_site_refinement_flags
_atom_site_disorder_assembly
_atom_site_disorder_group
Cu1 Cu 1.04190(3) 0.11907(2) 0.82293(2) 0.03361(10) Uani 1 1 d . . .
S2 S 0.78715(8) 0.23695(6) 0.51238(6) 0.05102(18) Uani 1 1 d . . .
S1 S 1.31299(10) 0.43336(6) 1.16490(7) 0.0677(2) Uani 1 1 d . . .
N1 N 1.1598(2) 0.25297(17) 0.96095(19) 0.0446(5) Uani 1 1 d . . .
N2 N 0.9217(2) 0.1776(2) 0.7023(2) 0.0517(5) Uani 1 1 d . . .
N4 N 0.8879(2) 0.03036(16) 0.86048(17) 0.0364(4) Uani 1 1 d . . .
N5 N 0.97954(19) -0.03763(14) 0.73831(16) 0.0324(4) Uani 1 1 d . . .
N6 N 1.18667(19) 0.14545(15) 0.76777(16) 0.0335(4) Uani 1 1 d . . .
N7 N 0.8400(4) 0.3164(3) 1.0460(4) 0.1032(12) Uani 1 1 d . . .
C1 C 1.2230(3) 0.32772(19) 1.0456(2) 0.0382(5) Uani 1 1 d . . .
C2 C 0.8678(3) 0.20194(19) 0.6229(2) 0.0389(5) Uani 1 1 d . . .
C4 C 0.8422(3) 0.0751(2) 0.9222(2) 0.0424(6) Uani 1 1 d . . .
H4A H 0.8970 0.1543 0.9660 0.051 Uiso 1 1 calc R . .
C5 C 0.7186(3) 0.0093(2) 0.9237(2) 0.0425(6) Uani 1 1 d . . .
H5A H 0.6912 0.0439 0.9695 0.051 Uiso 1 1 calc R . .
C6 C 0.6333(2) -0.10619(19) 0.8597(2) 0.0352(5) Uani 1 1 d . . .
C7 C 0.6841(2) -0.15258(18) 0.7986(2) 0.0346(5) Uani 1 1 d . . .
H7A H 0.6319 -0.2319 0.7554 0.042 Uiso 1 1 calc R . .
C8 C 0.8100(2) -0.08308(18) 0.80090(19) 0.0328(5) Uani 1 1 d . . .
C9 C 0.8706(2) -0.12357(18) 0.73666(19) 0.0325(4) Uani 1 1 d . . .
C10 C 0.8253(2) -0.23629(18) 0.6794(2) 0.0360(5) Uani 1 1 d . . .
H10A H 0.7498 -0.2971 0.6805 0.043 Uiso 1 1 calc R . .
C11 C 0.8913(2) -0.25995(18) 0.6202(2) 0.0339(5) Uani 1 1 d . . .
C12 C 1.0050(2) -0.16754(18) 0.6235(2) 0.0344(5) Uani 1 1 d . . .
H12A H 1.0525 -0.1806 0.5844 0.041 Uiso 1 1 calc R . .
C13 C 1.0475(2) -0.05694(18) 0.68422(19) 0.0319(4) Uani 1 1 d . . .
C14 C 1.1693(2) 0.05058(17) 0.70119(19) 0.0315(4) Uani 1 1 d . . .
C15 C 1.2590(2) 0.05593(18) 0.6570(2) 0.0340(5) Uani 1 1 d . . .
H15A H 1.2427 -0.0121 0.6095 0.041 Uiso 1 1 calc R . .
C16 C 1.3741(2) 0.16130(18) 0.6820(2) 0.0342(5) Uani 1 1 d . . .
C17 C 1.3892(3) 0.25763(18) 0.7503(2) 0.0385(5) Uani 1 1 d . . .
H17A H 1.4653 0.3312 0.7695 0.046 Uiso 1 1 calc R . .
C18 C 1.2939(3) 0.24651(18) 0.7899(2) 0.0389(5) Uani 1 1 d . . .
H18A H 1.3051 0.3136 0.8348 0.047 Uiso 1 1 calc R . .
C19 C 0.4925(2) -0.1778(2) 0.8580(2) 0.0380(5) Uani 1 1 d . . .
C20 C 0.3962(3) -0.1197(2) 0.8273(2) 0.0494(6) Uani 1 1 d . . .
H20A H 0.3067 -0.1658 0.8266 0.074 Uiso 1 1 calc R . .
H20B H 0.3729 -0.1128 0.7512 0.074 Uiso 1 1 calc R . .
H20C H 0.4478 -0.0433 0.8844 0.074 Uiso 1 1 calc R . .
C21 C 0.4065(3) -0.2988(2) 0.7707(3) 0.0498(6) Uani 1 1 d . . .
H21A H 0.3179 -0.3415 0.7727 0.075 Uiso 1 1 calc R . .
H21B H 0.4653 -0.3380 0.7898 0.075 Uiso 1 1 calc R . .
H21C H 0.3811 -0.2944 0.6936 0.075 Uiso 1 1 calc R . .
C22 C 0.5314(3) -0.1873(3) 0.9774(2) 0.0534(7) Uani 1 1 d . . .
H22A H 0.4426 -0.2330 0.9781 0.080 Uiso 1 1 calc R . .
H22B H 0.5837 -0.1107 1.0342 0.080 Uiso 1 1 calc R . .
H22C H 0.5927 -0.2245 0.9964 0.080 Uiso 1 1 calc R . .
C23 C 0.8469(3) -0.38211(18) 0.5555(2) 0.0389(5) Uani 1 1 d . . .
C24 C 0.7169(4) -0.4707(2) 0.5552(3) 0.0722(11) Uani 1 1 d . . .
H24A H 0.6341 -0.4569 0.5175 0.108 Uiso 1 1 calc R . .
H24B H 0.7400 -0.4648 0.6344 0.108 Uiso 1 1 calc R . .
H24C H 0.6927 -0.5475 0.5136 0.108 Uiso 1 1 calc R . .
C25 C 0.8101(3) -0.3937(2) 0.4312(2) 0.0553(7) Uani 1 1 d . . .
H25A H 0.7268 -0.3807 0.3926 0.083 Uiso 1 1 calc R . .
H25B H 0.7865 -0.4708 0.3910 0.083 Uiso 1 1 calc R . .
H25C H 0.8934 -0.3371 0.4305 0.083 Uiso 1 1 calc R . .
C26 C 0.9764(3) -0.4044(2) 0.6136(3) 0.0573(7) Uani 1 1 d . . .
H26A H 1.0012 -0.3975 0.6933 0.086 Uiso 1 1 calc R . .
H26B H 1.0596 -0.3482 0.6124 0.086 Uiso 1 1 calc R . .
H26C H 0.9511 -0.4816 0.5722 0.086 Uiso 1 1 calc R . .
C27 C 1.4791(3) 0.16911(19) 0.6390(2) 0.0397(5) Uani 1 1 d . . .
C28 C 1.3970(4) 0.1072(4) 0.5112(3) 0.0960(15) Uani 1 1 d . . .
H28A H 1.3427 0.1446 0.4713 0.144 Uiso 1 1 calc R . .
H28B H 1.3297 0.0275 0.4940 0.144 Uiso 1 1 calc R . .
H28C H 1.4654 0.1095 0.4854 0.144 Uiso 1 1 calc R . .
C29 C 1.5617(5) 0.1079(5) 0.6949(5) 0.1113(18) Uani 1 1 d . . .
H29A H 1.6297 0.1124 0.6680 0.167 Uiso 1 1 calc R . .
H29B H 1.4935 0.0275 0.6744 0.167 Uiso 1 1 calc R . .
H29C H 1.6154 0.1444 0.7785 0.167 Uiso 1 1 calc R . .
C30 C 1.5811(6) 0.2893(3) 0.6624(6) 0.159(3) Uani 1 1 d . . .
H30A H 1.5263 0.3273 0.6248 0.239 Uiso 1 1 calc R . .
H30B H 1.6453 0.2898 0.6324 0.239 Uiso 1 1 calc R . .
H30C H 1.6390 0.3300 0.7454 0.239 Uiso 1 1 calc R . .
C31 C 0.8952(5) 0.4118(4) 1.0835(3) 0.0776(10) Uani 1 1 d . . .
C32 C 0.9703(6) 0.5358(4) 1.1354(5) 0.126(2) Uani 1 1 d . . .
H32A H 1.0709 0.5614 1.1934 0.189 Uiso 1 1 calc R . .
H32B H 0.9222 0.5585 1.1717 0.189 Uiso 1 1 calc R . .
H32C H 0.9683 0.5709 1.0761 0.189 Uiso 1 1 calc R . .

loop_
_atom_site_aniso_label
_atom_site_aniso_U_11
_atom_site_aniso_U_22
_atom_site_aniso_U_33
_atom_site_aniso_U_23
_atom_site_aniso_U_13
_atom_site_aniso_U_12
Cu1 0.03321(15) 0.02404(14) 0.03877(17) 0.00311(11) 0.01837(12) 0.01113(11)
S2 0.0615(4) 0.0539(4) 0.0540(4) 0.0241(3) 0.0370(4) 0.0317(3)
S1 0.0927(6) 0.0326(3) 0.0497(4) -0.0034(3) 0.0319(4) 0.0136(4)
N1 0.0423(11) 0.0337(10) 0.0454(12) 0.0000(9) 0.0196(10) 0.0136(9)
N2 0.0458(12) 0.0495(13) 0.0607(15) 0.0218(11) 0.0247(11) 0.0248(11)
N4 0.0371(10) 0.0291(9) 0.0417(11) 0.0058(8) 0.0214(9) 0.0145(8)
N5 0.0317(9) 0.0246(8) 0.0385(10) 0.0059(7) 0.0186(8) 0.0116(7)
N6 0.0326(9) 0.0245(8) 0.0392(10) 0.0063(7) 0.0183(8) 0.0108(7)
N7 0.112(3) 0.072(2) 0.113(3) 0.003(2) 0.065(2) 0.031(2)
C1 0.0418(12) 0.0275(10) 0.0456(13) 0.0095(10) 0.0253(11) 0.0138(9)
C2 0.0375(12) 0.0284(11) 0.0490(14) 0.0053(10) 0.0263(11) 0.0112(9)
C4 0.0439(13) 0.0332(11) 0.0448(14) 0.0002(10) 0.0236(11) 0.0159(10)
C5 0.0446(13) 0.0385(12) 0.0477(14) 0.0045(10) 0.0274(11) 0.0212(11)
C6 0.0354(11) 0.0364(11) 0.0348(12) 0.0095(9) 0.0182(10) 0.0182(9)
C7 0.0378(11) 0.0292(10) 0.0389(12) 0.0088(9) 0.0212(10) 0.0163(9)
C8 0.0362(11) 0.0275(10) 0.0360(11) 0.0084(9) 0.0191(9) 0.0159(9)
C9 0.0327(10) 0.0280(10) 0.0378(12) 0.0085(9) 0.0199(9) 0.0138(8)
C10 0.0366(11) 0.0258(10) 0.0463(13) 0.0082(9) 0.0256(10) 0.0112(9)
C11 0.0355(11) 0.0252(10) 0.0412(12) 0.0084(9) 0.0218(10) 0.0126(9)
C12 0.0337(11) 0.0269(10) 0.0432(12) 0.0063(9) 0.0230(10) 0.0125(9)
C13 0.0297(10) 0.0269(10) 0.0369(11) 0.0074(8) 0.0177(9) 0.0115(8)
C14 0.0301(10) 0.0242(9) 0.0355(11) 0.0074(8) 0.0153(9) 0.0106(8)
C15 0.0334(11) 0.0246(10) 0.0402(12) 0.0065(9) 0.0193(10) 0.0107(8)
C16 0.0343(11) 0.0285(10) 0.0374(12) 0.0095(9) 0.0189(10) 0.0122(9)
C17 0.0391(12) 0.0240(10) 0.0458(13) 0.0087(9) 0.0228(11) 0.0084(9)
C18 0.0418(12) 0.0242(10) 0.0466(13) 0.0061(9) 0.0241(11) 0.0114(9)
C19 0.0360(12) 0.0409(12) 0.0399(13) 0.0089(10) 0.0216(10) 0.0195(10)
C20 0.0390(13) 0.0513(15) 0.0585(17) 0.0131(12) 0.0236(12) 0.0249(12)
C21 0.0409(13) 0.0416(13) 0.0617(17) 0.0058(12) 0.0303(13) 0.0135(11)
C22 0.0500(15) 0.0688(18) 0.0502(16) 0.0247(14) 0.0301(13) 0.0292(14)
C23 0.0441(13) 0.0230(10) 0.0530(14) 0.0068(9) 0.0316(11) 0.0127(9)
C24 0.081(2) 0.0249(12) 0.116(3) 0.0009(14) 0.077(2) 0.0054(13)
C25 0.0608(17) 0.0360(13) 0.0485(16) 0.0015(11) 0.0242(13) 0.0115(12)
C26 0.0729(19) 0.0405(14) 0.0663(19) 0.0170(13) 0.0358(16) 0.0337(14)
C27 0.0400(12) 0.0289(11) 0.0471(14) 0.0087(10) 0.0268(11) 0.0092(9)
C28 0.068(2) 0.131(4) 0.060(2) 0.001(2) 0.0403(19) 0.021(2)
C29 0.098(3) 0.191(5) 0.144(4) 0.112(4) 0.095(3) 0.106(4)
C30 0.206(6) 0.0391(18) 0.293(8) 0.014(3) 0.228(6) 0.012(3)
C31 0.088(3) 0.074(2) 0.069(2) 0.0222(19) 0.040(2) 0.036(2)
C32 0.166(5) 0.067(3) 0.103(4) 0.033(3) 0.038(4) 0.048(3)

loop_
_atom_type_symbol
_atom_type_description
_atom_type_scat_dispersion_real
_atom_type_scat_dispersion_imag
_atom_type_scat_source
C C 0.0033 0.0016 'International Tables Vol C Tables 4.2.6.8 and 6.1.1.4'
H H 0.0000 0.0000 'International Tables Vol C Tables 4.2.6.8 and 6.1.1.4'
N N 0.0061 0.0033 'International Tables Vol C Tables 4.2.6.8 and 6.1.1.4'
S S 0.1246 0.1234 'International Tables Vol C Tables 4.2.6.8 and 6.1.1.4'
Cu Cu 0.3201 1.2651 'International Tables Vol C Tables 4.2.6.8 and 6.1.1.4'

loop_
_geom_angle_atom_site_label_1
_geom_angle_atom_site_label_2
_geom_angle_atom_site_label_3
_geom_angle
_geom_angle_site_symmetry_1
_geom_angle_site_symmetry_3
_geom_angle_publ_flag
N1 Cu1 N5 152.65(9) . . ?
N1 Cu1 N6 98.68(8) . . ?
N5 Cu1 N6 78.99(7) . . ?
N1 Cu1 N4 97.60(8) . . ?
N5 Cu1 N4 79.46(7) . . ?
N6 Cu1 N4 157.58(7) . . ?
N1 Cu1 N2 101.69(10) . . ?
N5 Cu1 N2 105.65(9) . . ?
N6 Cu1 N2 93.58(9) . . ?
N4 Cu1 N2 98.12(9) . . ?
C1 N1 Cu1 174.8(2) . . ?
C2 N2 Cu1 165.2(2) . . ?
C4 N4 C8 118.0(2) . . ?
C4 N4 Cu1 126.57(16) . . ?
C8 N4 Cu1 114.46(14) . . ?
C9 N5 C13 121.51(18) . . ?
C9 N5 Cu1 118.90(14) . . ?
C13 N5 Cu1 119.58(14) . . ?
C18 N6 C14 118.14(19) . . ?
C18 N6 Cu1 125.97(15) . . ?
C14 N6 Cu1 115.88(14) . . ?
N1 C1 S1 179.7(2) . . ?
N2 C2 S2 177.6(2) . . ?
N4 C4 C5 121.9(2) . . ?
C4 C5 C6 121.4(2) . . ?
C5 C6 C7 116.2(2) . . ?
C5 C6 C19 121.1(2) . . ?
C7 C6 C19 122.7(2) . . ?
C8 C7 C6 120.2(2) . . ?
N4 C8 C7 122.26(19) . . ?
N4 C8 C9 113.57(19) . . ?
C7 C8 C9 124.15(19) . . ?
N5 C9 C10 120.50(19) . . ?
N5 C9 C8 112.65(18) . . ?
C10 C9 C8 126.8(2) . . ?
C9 C10 C11 119.8(2) . . ?
C10 C11 C12 118.13(19) . . ?
C10 C11 C23 122.47(19) . . ?
C12 C11 C23 119.39(19) . . ?
C13 C12 C11 119.44(19) . . ?
N5 C13 C12 120.63(19) . . ?
N5 C13 C14 112.52(18) . . ?
C12 C13 C14 126.84(19) . . ?
N6 C14 C15 122.09(19) . . ?
N6 C14 C13 112.98(18) . . ?
C15 C14 C13 124.92(19) . . ?
C14 C15 C16 120.26(19) . . ?
C17 C16 C15 116.5(2) . . ?
C17 C16 C27 122.1(2) . . ?
C15 C16 C27 121.39(19) . . ?
C18 C17 C16 120.3(2) . . ?
N6 C18 C17 122.7(2) . . ?
C21 C19 C22 108.3(2) . . ?
C21 C19 C6 112.29(18) . . ?
C22 C19 C6 108.2(2) . . ?
C21 C19 C20 108.2(2) . . ?
C22 C19 C20 109.9(2) . . ?
C6 C19 C20 109.9(2) . . ?
C24 C23 C11 112.21(19) . . ?
C24 C23 C25 108.9(2) . . ?
C11 C23 C25 109.6(2) . . ?
C24 C23 C26 109.5(2) . . ?
C11 C23 C26 108.1(2) . . ?
C25 C23 C26 108.5(2) . . ?
C30 C27 C28 108.2(4) . . ?
C30 C27 C29 110.4(4) . . ?
C28 C27 C29 106.6(3) . . ?
C30 C27 C16 112.5(2) . . ?
C28 C27 C16 110.3(2) . . ?
C29 C27 C16 108.7(2) . . ?
N7 C31 C32 178.2(5) . . ?

loop_
_geom_bond_atom_site_label_1
_geom_bond_atom_site_label_2
_geom_bond_distance
_geom_bond_site_symmetry_2
_geom_bond_publ_flag
Cu1 N1 1.944(2) . ?
Cu1 N5 1.9514(17) . ?
Cu1 N6 2.0340(19) . ?
Cu1 N4 2.036(2) . ?
Cu1 N2 2.117(2) . ?
S2 C2 1.640(3) . ?
S1 C1 1.620(2) . ?
N1 C1 1.149(3) . ?
N2 C2 1.159(3) . ?
N4 C4 1.348(3) . ?
N4 C8 1.352(3) . ?
N5 C9 1.337(3) . ?
N5 C13 1.343(3) . ?
N6 C18 1.334(3) . ?
N6 C14 1.356(3) . ?
N7 C31 1.118(5) . ?
C4 C5 1.376(3) . ?
C5 C6 1.386(3) . ?
C6 C7 1.403(3) . ?
C6 C19 1.532(3) . ?
C7 C8 1.383(3) . ?
C8 C9 1.488(3) . ?
C9 C10 1.389(3) . ?
C10 C11 1.397(3) . ?
C11 C12 1.403(3) . ?
C11 C23 1.530(3) . ?
C12 C13 1.387(3) . ?
C13 C14 1.492(3) . ?
C14 C15 1.381(3) . ?
C15 C16 1.401(3) . ?
C16 C17 1.396(3) . ?
C16 C27 1.525(3) . ?
C17 C18 1.382(3) . ?
C19 C21 1.531(3) . ?
C19 C22 1.531(4) . ?
C19 C20 1.537(3) . ?
C23 C24 1.521(3) . ?
C23 C25 1.532(4) . ?
C23 C26 1.537(4) . ?
C27 C30 1.487(4) . ?
C27 C28 1.511(4) . ?
C27 C29 1.517(5) . ?
C31 C32 1.456(6) . ?
